data_2215417
loop_
_publ_author_name
'Yan Chen'
'Wen-Juan Hao'
'Zi-Qiang Tang'
'Bo Jiang'
'Chun-Mei Li'

_publ_section_title
10-(4-Chlorophenyl)-9-(4-methoxyphenyl)-3,3,6,6-tetramethyl-3,4,6,7-tetrahydroacridine-1,8(2<i>H</i>,5<i>H</i>,9<i>H</i>,10<i>H</i>)-dione
_journal_coeditor_code CI2452
_journal_issue 10
_journal_name_full 'Acta Crystallographica Section E'
_journal_page_first o3934
_journal_page_last o3934
_journal_paper_doi 10.1107/S1600536807042365
_journal_volume 63
_journal_year 2007
_chemical_formula_iupac 'C30 H32 Cl N O3'
_chemical_formula_moiety 'C30 H32 Cl N O3'
_chemical_formula_sum 'C30 H32 Cl N O3'
_chemical_formula_weight 490.02
_chemical_melting_point .542E-305
_chemical_name_systematic
;
10-(4-Chlorophenyl)-9-(4-methoxyphenyl)-3,3,6,6-tetramethyl-3,4,6,7-
tetrahydroacridine-1,8(2H,5H,9H,10H)-dione
;
_space_group_IT_number 14
_symmetry_cell_setting monoclinic
_symmetry_space_group_name_Hall '-P 2ybc'
_symmetry_space_group_name_H-M 'P 1 21/c 1'
_atom_sites_solution_hydrogens geom
_atom_sites_solution_primary direct
_atom_sites_solution_secondary difmap
_cell_angle_alpha 90.00
_cell_angle_beta 100.788(2)
_cell_angle_gamma 90.00
_cell_formula_units_Z 4
_cell_length_a 12.227(2)
_cell_length_b 10.883(2)
_cell_length_c 20.178(3)
_cell_measurement_reflns_used 2397
_cell_measurement_temperature 298(2)
_cell_measurement_theta_max 25.361
_cell_measurement_theta_min 2.409
_cell_volume 2637.6(8)
_computing_cell_refinement 'SAINT (Bruker, 1997)'
_computing_data_collection 'SMART (Bruker, 1997)'
_computing_data_reduction 'SAINT (Bruker, 1997)'
_computing_molecular_graphics 'SHELXTL (Bruker, 1997)'
_computing_publication_material 'SHELXTL (Bruker, 1997)'
_computing_structure_refinement 'SHELXL97 (Sheldrick, 1997)'
_computing_structure_solution 'SHELXS97 (Sheldrick, 1997)'
_diffrn_ambient_temperature 298(2)
_diffrn_measured_fraction_theta_full 0.970
_diffrn_measured_fraction_theta_max 0.970
_diffrn_measurement_device_type 'Bruker SMART CCD area-detector'
_diffrn_measurement_method '\f and \w'
_diffrn_radiation_monochromator graphite
_diffrn_radiation_source 'fine-focus sealed tube'
_diffrn_radiation_type MoK\a
_diffrn_radiation_wavelength 0.71073
_diffrn_reflns_av_R_equivalents 0.0724
_diffrn_reflns_av_sigmaI/netI 0.0904
_diffrn_reflns_limit_h_max 14
_diffrn_reflns_limit_h_min -13
_diffrn_reflns_limit_k_max 12
_diffrn_reflns_limit_k_min -12
_diffrn_reflns_limit_l_max 18
_diffrn_reflns_limit_l_min -24
_diffrn_reflns_number 10435
_diffrn_reflns_theta_full 25.01
_diffrn_reflns_theta_max 25.01
_diffrn_reflns_theta_min 2.05
_diffrn_standards_number 0
_exptl_absorpt_coefficient_mu 0.176
_exptl_absorpt_correction_T_max 0.9623
_exptl_absorpt_correction_T_min 0.9330
_exptl_absorpt_correction_type multi-scan
_exptl_absorpt_process_details '(SADABS; Sheldrick, 1996)'
_exptl_crystal_colour yellow
_exptl_crystal_density_diffrn 1.234
_exptl_crystal_density_method 'not measured'
_exptl_crystal_description block
_exptl_crystal_F_000 1040
_exptl_crystal_size_max 0.40
_exptl_crystal_size_mid 0.38
_exptl_crystal_size_min 0.22
_refine_diff_density_max 0.190
_refine_diff_density_min -0.366
_refine_ls_extinction_method none
_refine_ls_goodness_of_fit_ref 1.022
_refine_ls_hydrogen_treatment constr
_refine_ls_matrix_type full
_refine_ls_number_parameters 321
_refine_ls_number_reflns 4516
_refine_ls_number_restraints 0
_refine_ls_restrained_S_all 1.022
_refine_ls_R_factor_all 0.1334
_refine_ls_R_factor_gt 0.0565
_refine_ls_shift/su_max 0.001
_refine_ls_shift/su_mean 0.000
_refine_ls_structure_factor_coef Fsqd
_refine_ls_weighting_details 'calc w = 1/[\s^2^(Fo^2^)+(0.0416P)^2^+1.2116P] where P=(Fo^2^+2Fc^2^)/3'
_refine_ls_weighting_scheme calc
_refine_ls_wR_factor_gt 0.1136
_refine_ls_wR_factor_ref 0.1462
_reflns_number_gt 2146
_reflns_number_total 4516
_reflns_threshold_expression I>2\s(I)
_cod_data_source_file ci2452.cif
_cod_data_source_block I
_cod_original_cell_volume 2637.8(8)
_cod_original_sg_symbol_H-M 'P 21/c'
_cod_database_code 2215417
_cod_database_fobs_code 2215417

loop_
_symmetry_equiv_pos_as_xyz
'x, y, z'
'-x, y+1/2, -z+1/2'
'-x, -y, -z'
'x, -y-1/2, z-1/2'

loop_
_atom_site_type_symbol
_atom_site_label
_atom_site_fract_x
_atom_site_fract_y
_atom_site_fract_z
_atom_site_U_iso_or_equiv
_atom_site_adp_type
_atom_site_calc_flag
_atom_site_refinement_flags
_atom_site_occupancy
Cl Cl1 0.63124(12) -0.02238(10) 0.23800(6) 0.0953(5) Uani d . 1
N N1 0.7981(2) 0.4467(2) 0.36849(14) 0.0383(7) Uani d . 1
O O1 0.9443(2) 0.8361(2) 0.32608(14) 0.0679(8) Uani d . 1
O O2 0.9300(2) 0.6883(2) 0.56080(13) 0.0635(8) Uani d . 1
O O3 0.4979(2) 1.0176(2) 0.41504(13) 0.0618(8) Uani d . 1
C C1 0.8330(3) 0.5342(3) 0.32568(17) 0.0358(8) Uani d . 1
C C2 0.8322(3) 0.4956(3) 0.25370(17) 0.0445(9) Uani d . 1
H H2A 0.7686 0.4424 0.2388 0.053 Uiso calc R 1
H H2B 0.8989 0.4484 0.2521 0.053 Uiso calc R 1
C C3 0.8266(3) 0.6043(3) 0.20498(18) 0.0458(10) Uani d . 1
C C4 0.9179(3) 0.6935(3) 0.23476(19) 0.0538(11) Uani d . 1
H H4A 0.9896 0.6548 0.2352 0.065 Uiso calc R 1
H H4B 0.9134 0.7653 0.2059 0.065 Uiso calc R 1
C C5 0.9121(3) 0.7340(3) 0.30488(19) 0.0456(10) Uani d . 1
C C6 0.8679(3) 0.6463(3) 0.34922(17) 0.0372(9) Uani d . 1
C C7 0.8619(3) 0.6884(3) 0.41955(17) 0.0397(9) Uani d . 1
H H7 0.9316 0.7309 0.4381 0.048 Uiso calc R 1
C C8 0.8520(3) 0.5780(3) 0.46365(17) 0.0387(9) Uani d . 1
C C9 0.8828(3) 0.5939(3) 0.53650(19) 0.0476(10) Uani d . 1
C C10 0.8585(3) 0.4910(3) 0.58209(18) 0.0546(11) Uani d . 1
H H10A 0.8375 0.5269 0.6219 0.066 Uiso calc R 1
H H10B 0.9264 0.4445 0.5968 0.066 Uiso calc R 1
C C11 0.7674(3) 0.4030(3) 0.55013(17) 0.0471(10) Uani d . 1
C C12 0.7937(3) 0.3617(3) 0.48203(17) 0.0446(10) Uani d . 1
H H12A 0.8586 0.3087 0.4901 0.054 Uiso calc R 1
H H12B 0.7316 0.3139 0.4582 0.054 Uiso calc R 1
C C13 0.8154(3) 0.4675(3) 0.43802(17) 0.0365(8) Uani d . 1
C C14 0.7567(3) 0.3295(3) 0.34056(17) 0.0373(9) Uani d . 1
C C15 0.8265(3) 0.2303(3) 0.34167(17) 0.0423(9) Uani d . 1
H H15 0.9005 0.2368 0.3631 0.051 Uiso calc R 1
C C16 0.7876(4) 0.1206(3) 0.31119(19) 0.0518(11) Uani d . 1
H H16 0.8347 0.0532 0.3127 0.062 Uiso calc R 1
C C17 0.6786(4) 0.1127(3) 0.27868(19) 0.0518(11) Uani d . 1
C C18 0.6075(4) 0.2106(4) 0.27786(19) 0.0592(11) Uani d . 1
H H18 0.5335 0.2039 0.2563 0.071 Uiso calc R 1
C C19 0.6465(3) 0.3196(3) 0.30932(19) 0.0508(10) Uani d . 1
H H19 0.5985 0.3858 0.3094 0.061 Uiso calc R 1
C C20 0.7133(3) 0.6675(3) 0.1972(2) 0.0701(13) Uani d . 1
H H20A 0.7027 0.6976 0.2402 0.105 Uiso calc R 1
H H20B 0.6556 0.6096 0.1801 0.105 Uiso calc R 1
H H20C 0.7104 0.7349 0.1662 0.105 Uiso calc R 1
C C21 0.8439(4) 0.5572(3) 0.13605(19) 0.0729(14) Uani d . 1
H H21A 0.8441 0.6255 0.1059 0.109 Uiso calc R 1
H H21B 0.7847 0.5019 0.1179 0.109 Uiso calc R 1
H H21C 0.9139 0.5149 0.1412 0.109 Uiso calc R 1
C C22 0.6529(3) 0.4660(4) 0.5398(2) 0.0684(13) Uani d . 1
H H22A 0.6355 0.4869 0.5828 0.103 Uiso calc R 1
H H22B 0.5972 0.4112 0.5164 0.103 Uiso calc R 1
H H22C 0.6546 0.5394 0.5135 0.103 Uiso calc R 1
C C23 0.7667(4) 0.2905(4) 0.59582(19) 0.0670(12) Uani d . 1
H H23A 0.8377 0.2502 0.6017 0.100 Uiso calc R 1
H H23B 0.7095 0.2346 0.5754 0.100 Uiso calc R 1
H H23C 0.7526 0.3164 0.6389 0.100 Uiso calc R 1
C C24 0.7657(3) 0.7782(3) 0.41982(17) 0.0383(9) Uani d . 1
C C25 0.7838(3) 0.8957(3) 0.44530(17) 0.0451(10) Uani d . 1
H H25 0.8561 0.9202 0.4632 0.054 Uiso calc R 1
C C26 0.6972(3) 0.9784(3) 0.44502(18) 0.0492(10) Uani d . 1
H H26 0.7114 1.0567 0.4629 0.059 Uiso calc R 1
C C27 0.5906(3) 0.9430(3) 0.41801(18) 0.0465(10) Uani d . 1
C C28 0.5696(3) 0.8255(3) 0.39276(19) 0.0536(11) Uani d . 1
H H28 0.4971 0.8009 0.3753 0.064 Uiso calc R 1
C C29 0.6569(3) 0.7451(3) 0.39361(19) 0.0508(10) Uani d . 1
H H29 0.6424 0.6665 0.3761 0.061 Uiso calc R 1
C C30 0.5146(4) 1.1371(3) 0.4434(2) 0.0681(13) Uani d . 1
H H30A 0.5551 1.1311 0.4889 0.102 Uiso calc R 1
H H30B 0.4438 1.1751 0.4434 0.102 Uiso calc R 1
H H30C 0.5562 1.1857 0.4171 0.102 Uiso calc R 1

loop_
_atom_site_aniso_label
_atom_site_aniso_U_11
_atom_site_aniso_U_22
_atom_site_aniso_U_33
_atom_site_aniso_U_12
_atom_site_aniso_U_13
_atom_site_aniso_U_23
Cl1 0.1363(12) 0.0698(8) 0.0820(9) -0.0530(8) 0.0264(8) -0.0276(6)
N1 0.047(2) 0.0310(15) 0.0380(18) -0.0046(14) 0.0118(15) -0.0043(13)
O1 0.076(2) 0.0475(16) 0.083(2) -0.0252(15) 0.0219(17) -0.0111(15)
O2 0.070(2) 0.0567(17) 0.0580(18) -0.0008(15) -0.0039(15) -0.0193(14)
O3 0.0567(19) 0.0575(17) 0.070(2) 0.0176(15) 0.0086(15) -0.0048(14)
C1 0.036(2) 0.0319(19) 0.041(2) 0.0021(16) 0.0116(17) -0.0006(16)
C2 0.059(3) 0.0316(19) 0.046(2) -0.0010(18) 0.0175(19) -0.0008(16)
C3 0.060(3) 0.035(2) 0.044(2) -0.0015(19) 0.013(2) -0.0003(17)
C4 0.064(3) 0.045(2) 0.055(3) -0.008(2) 0.017(2) 0.0015(19)
C5 0.040(2) 0.039(2) 0.059(3) -0.0022(19) 0.011(2) -0.0027(19)
C6 0.037(2) 0.0328(19) 0.043(2) -0.0005(17) 0.0107(18) -0.0047(16)
C7 0.036(2) 0.037(2) 0.046(2) -0.0039(17) 0.0060(18) -0.0081(17)
C8 0.035(2) 0.041(2) 0.039(2) 0.0012(18) 0.0050(18) -0.0076(17)
C9 0.041(3) 0.049(2) 0.052(3) 0.010(2) 0.004(2) -0.016(2)
C10 0.056(3) 0.063(3) 0.043(2) 0.011(2) 0.004(2) -0.002(2)
C11 0.048(3) 0.057(2) 0.037(2) 0.004(2) 0.0087(19) -0.0037(19)
C12 0.045(2) 0.042(2) 0.047(2) 0.0017(18) 0.0105(19) -0.0033(18)
C13 0.036(2) 0.039(2) 0.035(2) 0.0034(17) 0.0069(17) -0.0060(17)
C14 0.040(3) 0.0314(19) 0.041(2) -0.0039(18) 0.0104(19) -0.0031(16)
C15 0.042(2) 0.038(2) 0.047(2) -0.0031(19) 0.0085(19) -0.0060(17)
C16 0.063(3) 0.037(2) 0.058(3) -0.001(2) 0.020(2) -0.0095(19)
C17 0.070(3) 0.045(2) 0.043(2) -0.020(2) 0.017(2) -0.0098(19)
C18 0.046(3) 0.078(3) 0.051(3) -0.023(2) 0.002(2) -0.006(2)
C19 0.050(3) 0.048(2) 0.054(3) 0.000(2) 0.008(2) 0.001(2)
C20 0.072(3) 0.059(3) 0.071(3) 0.007(2) -0.005(3) 0.001(2)
C21 0.127(4) 0.049(2) 0.046(3) -0.006(3) 0.026(3) 0.0022(19)
C22 0.047(3) 0.091(3) 0.072(3) 0.011(2) 0.023(2) 0.000(2)
C23 0.077(3) 0.073(3) 0.053(3) 0.000(3) 0.015(2) 0.012(2)
C24 0.041(3) 0.035(2) 0.041(2) 0.0040(17) 0.0114(19) -0.0045(16)
C25 0.045(3) 0.039(2) 0.051(2) -0.0023(19) 0.0093(19) -0.0066(18)
C26 0.063(3) 0.0286(19) 0.057(3) 0.001(2) 0.015(2) -0.0072(17)
C27 0.049(3) 0.044(2) 0.048(2) 0.011(2) 0.012(2) 0.0019(18)
C28 0.039(3) 0.061(3) 0.060(3) -0.001(2) 0.008(2) -0.016(2)
C29 0.043(3) 0.046(2) 0.064(3) 0.001(2) 0.011(2) -0.0189(19)
C30 0.080(3) 0.053(3) 0.072(3) 0.020(2) 0.015(3) -0.006(2)

loop_
_atom_type_symbol
_atom_type_description
_atom_type_scat_dispersion_real
_atom_type_scat_dispersion_imag
_atom_type_scat_source
C C 0.0033 0.0016 'International Tables Vol C Tables 4.2.6.8 and 6.1.1.4'
H H 0.0000 0.0000 'International Tables Vol C Tables 4.2.6.8 and 6.1.1.4'
N N 0.0061 0.0033 'International Tables Vol C Tables 4.2.6.8 and 6.1.1.4'
O O 0.0106 0.0060 'International Tables Vol C Tables 4.2.6.8 and 6.1.1.4'
Cl Cl 0.1484 0.1585 'International Tables Vol C Tables 4.2.6.8 and 6.1.1.4'

loop_
_geom_angle_atom_site_label_1
_geom_angle_atom_site_label_2
_geom_angle_atom_site_label_3
_geom_angle
C13 N1 C1 120.1(3)
C13 N1 C14 120.6(3)
C1 N1 C14 118.8(3)
C27 O3 C30 117.6(3)
C6 C1 N1 120.6(3)
C6 C1 C2 122.4(3)
N1 C1 C2 117.0(3)
C1 C2 C3 113.2(3)
C1 C2 H2A 108.9
C3 C2 H2A 108.9
C1 C2 H2B 108.9
C3 C2 H2B 108.9
H2A C2 H2B 107.8
C4 C3 C20 109.8(3)
C4 C3 C2 107.4(3)
C20 C3 C2 110.2(3)
C4 C3 C21 110.9(3)
C20 C3 C21 109.5(3)
C2 C3 C21 109.1(3)
C5 C4 C3 113.7(3)
C5 C4 H4A 108.8
C3 C4 H4A 108.8
C5 C4 H4B 108.8
C3 C4 H4B 108.8
H4A C4 H4B 107.7
O1 C5 C6 120.2(3)
O1 C5 C4 121.8(3)
C6 C5 C4 118.0(3)
C1 C6 C5 119.9(3)
C1 C6 C7 122.6(3)
C5 C6 C7 117.5(3)
C6 C7 C8 109.6(3)
C6 C7 C24 111.8(3)
C8 C7 C24 111.0(3)
C6 C7 H7 108.1
C8 C7 H7 108.1
C24 C7 H7 108.1
C13 C8 C9 119.7(3)
C13 C8 C7 122.6(3)
C9 C8 C7 117.7(3)
O2 C9 C8 120.8(4)
O2 C9 C10 120.3(3)
C8 C9 C10 118.8(3)
C9 C10 C11 114.9(3)
C9 C10 H10A 108.6
C11 C10 H10A 108.6
C9 C10 H10B 108.6
C11 C10 H10B 108.6
H10A C10 H10B 107.5
C10 C11 C23 109.5(3)
C10 C11 C12 107.7(3)
C23 C11 C12 109.3(3)
C10 C11 C22 110.7(3)
C23 C11 C22 109.4(3)
C12 C11 C22 110.3(3)
C13 C12 C11 113.1(3)
C13 C12 H12A 109.0
C11 C12 H12A 109.0
C13 C12 H12B 109.0
C11 C12 H12B 109.0
H12A C12 H12B 107.8
C8 C13 N1 120.3(3)
C8 C13 C12 122.4(3)
N1 C13 C12 117.2(3)
C15 C14 C19 119.7(3)
C15 C14 N1 121.0(3)
C19 C14 N1 119.2(3)
C14 C15 C16 120.6(4)
C14 C15 H15 119.7
C16 C15 H15 119.7
C17 C16 C15 119.1(4)
C17 C16 H16 120.4
C15 C16 H16 120.4
C18 C17 C16 120.9(3)
C18 C17 Cl1 119.9(3)
C16 C17 Cl1 119.2(3)
C17 C18 C19 119.7(4)
C17 C18 H18 120.2
C19 C18 H18 120.2
C14 C19 C18 119.9(4)
C14 C19 H19 120.0
C18 C19 H19 120.0
C3 C20 H20A 109.5
C3 C20 H20B 109.5
H20A C20 H20B 109.5
C3 C20 H20C 109.5
H20A C20 H20C 109.5
H20B C20 H20C 109.5
C3 C21 H21A 109.5
C3 C21 H21B 109.5
H21A C21 H21B 109.5
C3 C21 H21C 109.5
H21A C21 H21C 109.5
H21B C21 H21C 109.5
C11 C22 H22A 109.5
C11 C22 H22B 109.5
H22A C22 H22B 109.5
C11 C22 H22C 109.5
H22A C22 H22C 109.5
H22B C22 H22C 109.5
C11 C23 H23A 109.5
C11 C23 H23B 109.5
H23A C23 H23B 109.5
C11 C23 H23C 109.5
H23A C23 H23C 109.5
H23B C23 H23C 109.5
C25 C24 C29 117.3(3)
C25 C24 C7 121.6(3)
C29 C24 C7 121.2(3)
C24 C25 C26 122.0(4)
C24 C25 H25 119.0
C26 C25 H25 119.0
C27 C26 C25 119.1(3)
C27 C26 H26 120.4
C25 C26 H26 120.4
C26 C27 C28 120.3(4)
C26 C27 O3 124.2(3)
C28 C27 O3 115.6(4)
C29 C28 C27 119.5(4)
C29 C28 H28 120.3
C27 C28 H28 120.3
C28 C29 C24 121.8(3)
C28 C29 H29 119.1
C24 C29 H29 119.1
O3 C30 H30A 109.5
O3 C30 H30B 109.5
H30A C30 H30B 109.5
O3 C30 H30C 109.5
H30A C30 H30C 109.5
H30B C30 H30C 109.5

loop_
_geom_bond_atom_site_label_1
_geom_bond_atom_site_label_2
_geom_bond_distance
Cl1 C17 1.730(4)
N1 C13 1.398(4)
N1 C1 1.405(4)
N1 C14 1.447(4)
O1 C5 1.228(4)
O2 C9 1.234(4)
O3 C27 1.387(4)
O3 C30 1.420(4)
C1 C6 1.349(4)
C1 C2 1.510(4)
C2 C3 1.532(4)
C2 H2A 0.97
C2 H2B 0.97
C3 C4 1.517(5)
C3 C20 1.528(5)
C3 C21 1.534(5)
C4 C5 1.496(5)
C4 H4A 0.97
C4 H4B 0.97
C5 C6 1.478(5)
C6 C7 1.506(4)
C7 C8 1.513(4)
C7 C24 1.530(4)
C7 H7 0.98
C8 C13 1.352(4)
C8 C9 1.458(5)
C9 C10 1.513(5)
C10 C11 1.519(5)
C10 H10A 0.97
C10 H10B 0.97
C11 C23 1.533(5)
C11 C12 1.536(5)
C11 C22 1.537(5)
C12 C13 1.508(4)
C12 H12A 0.97
C12 H12B 0.97
C14 C15 1.374(4)
C14 C19 1.380(5)
C15 C16 1.385(4)
C15 H15 0.93
C16 C17 1.374(5)
C16 H16 0.93
C17 C18 1.373(5)
C18 C19 1.387(5)
C18 H18 0.93
C19 H19 0.93
C20 H20A 0.96
C20 H20B 0.96
C20 H20C 0.96
C21 H21A 0.96
C21 H21B 0.96
C21 H21C 0.96
C22 H22A 0.96
C22 H22B 0.96
C22 H22C 0.96
C23 H23A 0.96
C23 H23B 0.96
C23 H23C 0.96
C24 C25 1.381(4)
C24 C29 1.384(5)
C25 C26 1.388(4)
C25 H25 0.93
C26 C27 1.370(5)
C26 H26 0.93
C27 C28 1.383(5)
C28 C29 1.377(5)
C28 H28 0.93
C29 H29 0.93
C30 H30A 0.96
C30 H30B 0.96
C30 H30C 0.96

loop_
_geom_hbond_atom_site_label_D
_geom_hbond_atom_site_label_H
_geom_hbond_atom_site_label_A
_geom_hbond_site_symmetry_A
_geom_hbond_distance_DH
_geom_hbond_distance_HA
_geom_hbond_distance_DA
_geom_hbond_angle_DHA
C15 H15 O2 3_766 0.93 2.48 3.366(4) 161
C21 H21A O2 4_575 0.96 2.53 3.418(4) 154

loop_
_geom_torsion_atom_site_label_1
_geom_torsion_atom_site_label_2
_geom_torsion_atom_site_label_3
_geom_torsion_atom_site_label_4
_geom_torsion
C13 N1 C1 C6 -10.0(5)
C14 N1 C1 C6 177.3(3)
C13 N1 C1 C2 168.5(3)
C14 N1 C1 C2 -4.2(4)
C6 C1 C2 C3 -23.9(5)
N1 C1 C2 C3 157.6(3)
C1 C2 C3 C4 51.3(4)
C1 C2 C3 C20 -68.3(4)
C1 C2 C3 C21 171.5(3)
C20 C3 C4 C5 64.3(4)
C2 C3 C4 C5 -55.5(4)
C21 C3 C4 C5 -174.6(3)
C3 C4 C5 O1 -149.3(4)
C3 C4 C5 C6 31.8(5)
N1 C1 C6 C5 175.5(3)
C2 C1 C6 C5 -2.9(5)
N1 C1 C6 C7 -5.7(5)
C2 C1 C6 C7 175.9(3)
O1 C5 C6 C1 -179.8(3)
C4 C5 C6 C1 -0.9(5)
O1 C5 C6 C7 1.4(5)
C4 C5 C6 C7 -179.7(3)
C1 C6 C7 C8 19.8(5)
C5 C6 C7 C8 -161.5(3)
C1 C6 C7 C24 -103.8(4)
C5 C6 C7 C24 75.0(4)
C6 C7 C8 C13 -21.0(5)
C24 C7 C8 C13 103.0(4)
C6 C7 C8 C9 159.5(3)
C24 C7 C8 C9 -76.5(4)
C13 C8 C9 O2 170.4(3)
C7 C8 C9 O2 -10.1(5)
C13 C8 C9 C10 -8.1(5)
C7 C8 C9 C10 171.5(3)
O2 C9 C10 C11 159.4(3)
C8 C9 C10 C11 -22.2(5)
C9 C10 C11 C23 168.9(3)
C9 C10 C11 C12 50.2(4)
C9 C10 C11 C22 -70.4(4)
C10 C11 C12 C13 -51.3(4)
C23 C11 C12 C13 -170.2(3)
C22 C11 C12 C13 69.6(4)
C9 C8 C13 N1 -172.4(3)
C7 C8 C13 N1 8.0(5)
C9 C8 C13 C12 6.4(5)
C7 C8 C13 C12 -173.2(3)
C1 N1 C13 C8 8.8(5)
C14 N1 C13 C8 -178.7(3)
C1 N1 C13 C12 -170.0(3)
C14 N1 C13 C12 2.5(5)
C11 C12 C13 C8 25.0(5)
C11 C12 C13 N1 -156.2(3)
C13 N1 C14 C15 -79.9(4)
C1 N1 C14 C15 92.7(4)
C13 N1 C14 C19 103.4(4)
C1 N1 C14 C19 -84.0(4)
C19 C14 C15 C16 0.6(5)
N1 C14 C15 C16 -176.0(3)
C14 C15 C16 C17 1.1(5)
C15 C16 C17 C18 -2.0(6)
C15 C16 C17 Cl1 177.7(3)
C16 C17 C18 C19 1.0(6)
Cl1 C17 C18 C19 -178.6(3)
C15 C14 C19 C18 -1.5(5)
N1 C14 C19 C18 175.2(3)
C17 C18 C19 C14 0.7(6)
C6 C7 C24 C25 -120.9(4)
C8 C7 C24 C25 116.4(4)
C6 C7 C24 C29 58.3(4)
C8 C7 C24 C29 -64.5(4)
C29 C24 C25 C26 0.0(5)
C7 C24 C25 C26 179.2(3)
C24 C25 C26 C27 -0.7(5)
C25 C26 C27 C28 1.4(5)
C25 C26 C27 O3 180.0(3)
C30 O3 C27 C26 -1.7(5)
C30 O3 C27 C28 177.0(3)
C26 C27 C28 C29 -1.4(6)
O3 C27 C28 C29 179.9(3)
C27 C28 C29 C24 0.7(6)
C25 C24 C29 C28 0.0(5)
C7 C24 C29 C28 -179.2(3)

loop_
_cod_related_entry_id
_cod_related_entry_database
_cod_related_entry_code
1 ChemSpider 21123439
